data_1504330
loop_
_publ_author_name
'Gao, Yongnian'
'Lam, Yulin'

_publ_section_title
;
 [3 + 2] Cycloaddition Reactions in the Synthesis of
 Triazolo[4,5-b]pyridin-5-ones and Pyrrolo[3,4-b]pyridin-2-ones
;
_journal_issue 2
_journal_name_full 'Journal of Combinatorial Chemistry'
_journal_page_first 327
_journal_paper_doi 10.1021/cc700183a
_journal_volume 10
_journal_year 2008
_chemical_formula_sum 'C24 H26 N2 O3 S'
_chemical_formula_weight 422.53
_chemical_name_systematic
; 
 1-Benzyl-4-isopropyl-7-tosyl-3,4-dihydro-1H-pyrrolo[3,4-b]pyridin-2(6H)-one
;
_space_group_IT_number 14
_symmetry_space_group_name_Hall '-P 2yn'
_symmetry_space_group_name_H-M 'P 1 21/n 1'
_atom_sites_solution_hydrogens geom
_atom_sites_solution_primary direct
_atom_sites_solution_secondary difmap
_audit_creation_method SHELXL-97
_cell_angle_alpha 90.00
_cell_angle_beta 103.9610(10)
_cell_angle_gamma 90.00
_cell_formula_units_Z 4
_cell_length_a 14.6152(5)
_cell_length_b 8.5366(3)
_cell_length_c 17.6486(7)
_cell_measurement_temperature 223(2)
_cell_volume 2136.87(14)
_computing_structure_refinement 'SHELXL-97 (Sheldrick, 1997)'
_computing_structure_solution 'SHELXS-97 (Sheldrick, 1990)'
_diffrn_ambient_temperature 223(2)
_diffrn_measured_fraction_theta_full 0.999
_diffrn_measured_fraction_theta_max 0.999
_diffrn_radiation_monochromator graphite
_diffrn_radiation_source 'fine-focus sealed tube'
_diffrn_radiation_type MoK\a
_diffrn_radiation_wavelength 0.71073
_diffrn_reflns_av_R_equivalents 0.0291
_diffrn_reflns_av_sigmaI/netI 0.0221
_diffrn_reflns_limit_h_max 18
_diffrn_reflns_limit_h_min -18
_diffrn_reflns_limit_k_max 11
_diffrn_reflns_limit_k_min -11
_diffrn_reflns_limit_l_max 22
_diffrn_reflns_limit_l_min -22
_diffrn_reflns_number 26780
_diffrn_reflns_theta_full 27.49
_diffrn_reflns_theta_max 27.49
_diffrn_reflns_theta_min 1.63
_exptl_absorpt_coefficient_mu 0.180
_exptl_absorpt_correction_T_max 0.9480
_exptl_absorpt_correction_T_min 0.8997
_exptl_crystal_density_diffrn 1.313
_exptl_crystal_density_method 'not measured'
_exptl_crystal_F_000 896
_exptl_crystal_size_max 0.60
_exptl_crystal_size_mid 0.30
_exptl_crystal_size_min 0.30
_refine_diff_density_max 0.452
_refine_diff_density_min -0.259
_refine_diff_density_rms 0.052
_refine_ls_extinction_method none
_refine_ls_goodness_of_fit_ref 1.053
_refine_ls_hydrogen_treatment mixed
_refine_ls_matrix_type full
_refine_ls_number_parameters 278
_refine_ls_number_reflns 4884
_refine_ls_number_restraints 0
_refine_ls_restrained_S_all 1.053
_refine_ls_R_factor_all 0.0498
_refine_ls_R_factor_gt 0.0454
_refine_ls_shift/su_max 0.272
_refine_ls_shift/su_mean 0.004
_refine_ls_structure_factor_coef Fsqd
_refine_ls_weighting_details 'calc w=1/[\s^2^(Fo^2^)+(0.0669P)^2^+0.9158P] where P=(Fo^2^+2Fc^2^)/3'
_refine_ls_weighting_scheme calc
_refine_ls_wR_factor_gt 0.1208
_refine_ls_wR_factor_ref 0.1245
_reflns_number_gt 4430
_reflns_number_total 4884
_reflns_threshold_expression >2sigma(I)
_cod_data_source_file cc700183a-file002.cif
_cod_data_source_block 1-Benzyl-4-isopropyl-7-tosyl-3,4-dihydro-1H-pyrrolo[3,4-b]pyridin-2(6H)-one
_cod_original_cell_volume 2136.87(13)
_cod_database_code 1504330

loop_
_symmetry_equiv_pos_as_xyz
'x, y, z'
'-x+1/2, y+1/2, -z+1/2'
'-x, -y, -z'
'x-1/2, -y-1/2, z-1/2'

loop_
_atom_site_label
_atom_site_type_symbol
_atom_site_fract_x
_atom_site_fract_y
_atom_site_fract_z
_atom_site_U_iso_or_equiv
_atom_site_adp_type
_atom_site_occupancy
_atom_site_symmetry_multiplicity
_atom_site_calc_flag
_atom_site_refinement_flags
O3 O -0.19951(8) 0.62700(16) 0.07354(7) 0.0417(3) Uani 1 1 d .
O1 O 0.05191(8) 1.10396(12) 0.10110(7) 0.0365(3) Uani 1 1 d .
S1 S -0.13502(3) 0.51185(5) 0.11514(2) 0.02949(12) Uani 1 1 d .
N2 N 0.01206(8) 0.85267(13) 0.11829(7) 0.0241(3) Uani 1 1 d .
N1 N 0.03572(9) 0.43315(14) 0.10050(7) 0.0269(3) Uani 1 1 d .
C21 C 0.19470(10) 0.76667(16) 0.09381(8) 0.0237(3) Uani 1 1 d .
H21 H 0.2339 0.7250 0.0606 0.028 Uiso 1 1 calc R
C17 C 0.12145(10) 0.64673(16) 0.09929(8) 0.0222(3) Uani 1 1 d .
C15 C -0.02082(10) 0.55702(16) 0.10960(8) 0.0243(3) Uani 1 1 d .
C22 C 0.13844(10) 0.90647(17) 0.05217(8) 0.0271(3) Uani 1 1 d .
H22A H 0.1816 0.9913 0.0493 0.033 Uiso 1 1 calc R
H22B H 0.1076 0.8762 -0.0008 0.033 Uiso 1 1 calc R
C24 C -0.05821(11) 0.90383(18) 0.15952(9) 0.0308(3) Uani 1 1 d .
H24A H -0.1132 0.8368 0.1442 0.037 Uiso 1 1 calc R
H24B H -0.0777 1.0095 0.1430 0.037 Uiso 1 1 calc R
C25 C 0.06533(10) 0.96411(16) 0.09250(8) 0.0252(3) Uani 1 1 d .
C16 C 0.03247(9) 0.69265(15) 0.10970(7) 0.0216(3) Uani 1 1 d .
O2 O -0.14832(9) 0.34949(15) 0.09288(7) 0.0414(3) Uani 1 1 d .
C14 C 0.12020(11) 0.48598(16) 0.09339(9) 0.0265(3) Uani 1 1 d .
H14 H 0.1695 0.4240 0.0858 0.032 Uiso 1 1 calc R
C18 C 0.25893(10) 0.80729(18) 0.17450(9) 0.0300(3) Uani 1 1 d .
H18 H 0.2187 0.8291 0.2103 0.036 Uiso 1 1 calc R
C1 C -0.13675(11) 0.52275(19) 0.21451(9) 0.0304(3) Uani 1 1 d .
C7 C -0.02521(12) 0.90180(18) 0.24730(9) 0.0337(3) Uani 1 1 d .
C2 C -0.08463(13) 0.4151(2) 0.26615(11) 0.0420(4) Uani 1 1 d .
H2 H -0.0479 0.3407 0.2488 0.050 Uiso 1 1 calc R
C12 C 0.04987(14) 0.81313(19) 0.28802(10) 0.0390(4) Uani 1 1 d .
H12 H 0.0848 0.7536 0.2609 0.047 Uiso 1 1 calc R
C20 C 0.32020(13) 0.9506(2) 0.17236(11) 0.0443(4) Uani 1 1 d .
H20A H 0.3624 0.9654 0.2227 0.066 Uiso 1 1 calc R
H20B H 0.2808 1.0414 0.1590 0.066 Uiso 1 1 calc R
H20C H 0.3561 0.9354 0.1340 0.066 Uiso 1 1 calc R
C4 C -0.14209(15) 0.5288(3) 0.37055(11) 0.0525(5) Uani 1 1 d .
C3 C -0.08786(15) 0.4195(3) 0.34363(11) 0.0526(5) Uani 1 1 d .
H3 H -0.0528 0.3475 0.3784 0.063 Uiso 1 1 calc R
C6 C -0.19076(12) 0.6343(2) 0.24032(11) 0.0407(4) Uani 1 1 d .
H6 H -0.2253 0.7070 0.2057 0.049 Uiso 1 1 calc R
C19 C 0.32156(14) 0.6680(2) 0.20632(12) 0.0521(5) Uani 1 1 d .
H19A H 0.3636 0.6476 0.1733 0.078 Uiso 1 1 calc R
H19B H 0.2830 0.5774 0.2076 0.078 Uiso 1 1 calc R
H19C H 0.3575 0.6911 0.2582 0.078 Uiso 1 1 calc R
C5 C -0.19277(14) 0.6364(3) 0.31853(12) 0.0512(5) Uani 1 1 d .
H5 H -0.2288 0.7115 0.3362 0.061 Uiso 1 1 calc R
C11 C 0.07336(19) 0.8125(2) 0.36888(11) 0.0591(6) Uani 1 1 d .
H11 H 0.1247 0.7543 0.3960 0.071 Uiso 1 1 calc R
C8 C -0.07604(17) 0.9905(3) 0.28916(13) 0.0567(6) Uani 1 1 d .
H8 H -0.1256 1.0529 0.2625 0.068 Uiso 1 1 calc R
C10 C 0.0203(2) 0.8987(3) 0.40939(13) 0.0783(9) Uani 1 1 d .
H10 H 0.0351 0.8966 0.4637 0.094 Uiso 1 1 calc R
C9 C -0.0542(2) 0.9872(3) 0.36919(15) 0.0798(9) Uani 1 1 d .
H9 H -0.0898 1.0450 0.3963 0.096 Uiso 1 1 calc R
C26 C -0.1468(2) 0.5317(5) 0.45546(14) 0.0891(10) Uani 1 1 d .
H26A H -0.1709 0.4335 0.4687 0.134 Uiso 1 1 calc R
H26B H -0.1876 0.6149 0.4634 0.134 Uiso 1 1 calc R
H26C H -0.0848 0.5484 0.4881 0.134 Uiso 1 1 calc R
H1N H 0.0183(13) 0.335(2) 0.0981(10) 0.035(5) Uiso 1 1 d .

loop_
_atom_site_aniso_label
_atom_site_aniso_U_11
_atom_site_aniso_U_22
_atom_site_aniso_U_33
_atom_site_aniso_U_23
_atom_site_aniso_U_13
_atom_site_aniso_U_12
O3 0.0296(6) 0.0544(8) 0.0384(6) 0.0008(6) 0.0030(5) -0.0010(5)
O1 0.0423(6) 0.0161(5) 0.0451(7) 0.0005(4) -0.0012(5) 0.0011(4)
S1 0.0282(2) 0.0317(2) 0.0298(2) -0.00590(14) 0.00922(15) -0.00896(14)
N2 0.0272(6) 0.0176(5) 0.0271(6) -0.0022(4) 0.0058(5) 0.0013(4)
N1 0.0352(7) 0.0149(6) 0.0322(6) -0.0030(5) 0.0113(5) -0.0039(5)
C21 0.0255(7) 0.0212(6) 0.0245(6) 0.0014(5) 0.0061(5) -0.0020(5)
C17 0.0263(7) 0.0185(6) 0.0214(6) 0.0001(5) 0.0048(5) -0.0001(5)
C15 0.0285(7) 0.0202(6) 0.0259(7) -0.0033(5) 0.0097(5) -0.0037(5)
C22 0.0310(7) 0.0226(7) 0.0259(7) 0.0051(5) 0.0032(5) -0.0043(5)
C24 0.0300(7) 0.0253(7) 0.0374(8) -0.0045(6) 0.0084(6) 0.0052(6)
C25 0.0287(7) 0.0180(6) 0.0235(6) 0.0013(5) -0.0041(5) -0.0008(5)
C16 0.0266(7) 0.0174(6) 0.0205(6) -0.0013(5) 0.0049(5) -0.0008(5)
O2 0.0465(7) 0.0379(7) 0.0440(7) -0.0141(5) 0.0194(5) -0.0221(5)
C14 0.0305(7) 0.0202(7) 0.0302(7) -0.0016(5) 0.0100(6) 0.0010(5)
C18 0.0281(7) 0.0307(8) 0.0282(7) 0.0027(6) 0.0012(6) -0.0046(6)
C1 0.0276(7) 0.0349(8) 0.0317(8) -0.0053(6) 0.0129(6) -0.0068(6)
C7 0.0427(9) 0.0255(7) 0.0354(8) -0.0065(6) 0.0145(7) 0.0023(6)
C2 0.0421(9) 0.0466(10) 0.0414(9) -0.0001(8) 0.0177(8) 0.0048(8)
C12 0.0578(11) 0.0288(8) 0.0326(8) -0.0022(6) 0.0151(7) 0.0087(7)
C20 0.0375(9) 0.0420(10) 0.0462(10) 0.0028(8) -0.0038(7) -0.0153(8)
C4 0.0436(10) 0.0819(15) 0.0370(10) -0.0069(10) 0.0194(8) -0.0047(10)
C3 0.0484(11) 0.0719(14) 0.0392(10) 0.0093(9) 0.0138(8) 0.0064(10)
C6 0.0337(8) 0.0473(10) 0.0451(9) -0.0025(8) 0.0175(7) 0.0019(7)
C19 0.0462(10) 0.0433(10) 0.0540(11) 0.0159(9) -0.0128(9) -0.0002(8)
C5 0.0448(10) 0.0669(13) 0.0499(11) -0.0133(10) 0.0271(9) 0.0031(9)
C11 0.0972(17) 0.0448(11) 0.0335(9) 0.0010(8) 0.0122(10) 0.0231(11)
C8 0.0668(14) 0.0576(13) 0.0496(11) -0.0117(9) 0.0214(10) 0.0223(10)
C10 0.136(3) 0.0677(16) 0.0335(10) -0.0095(10) 0.0253(13) 0.0300(16)
C9 0.116(2) 0.0804(18) 0.0502(13) -0.0171(12) 0.0345(14) 0.0373(16)
C26 0.0821(19) 0.151(3) 0.0416(12) -0.0026(15) 0.0301(13) 0.0143(19)

loop_
_atom_type_symbol
_atom_type_description
_atom_type_scat_dispersion_real
_atom_type_scat_dispersion_imag
_atom_type_scat_source
C C 0.0033 0.0016 'International Tables Vol C Tables 4.2.6.8 and 6.1.1.4'
H H 0.0000 0.0000 'International Tables Vol C Tables 4.2.6.8 and 6.1.1.4'
N N 0.0061 0.0033 'International Tables Vol C Tables 4.2.6.8 and 6.1.1.4'
S S 0.1246 0.1234 'International Tables Vol C Tables 4.2.6.8 and 6.1.1.4'
O O 0.0106 0.0060 'International Tables Vol C Tables 4.2.6.8 and 6.1.1.4'

loop_
_geom_angle_atom_site_label_1
_geom_angle_atom_site_label_2
_geom_angle_atom_site_label_3
_geom_angle
O3 S1 O2 119.38(8)
O3 S1 C15 109.89(7)
O2 S1 C15 105.44(7)
O3 S1 C1 107.91(8)
O2 S1 C1 106.78(7)
C15 S1 C1 106.78(7)
C25 N2 C16 118.83(12)
C25 N2 C24 118.70(12)
C16 N2 C24 122.26(12)
C14 N1 C15 110.08(12)
C17 C21 C22 104.69(11)
C17 C21 C18 112.21(11)
C22 C21 C18 113.81(12)
C14 C17 C16 106.91(12)
C14 C17 C21 132.22(13)
C16 C17 C21 120.83(12)
N1 C15 C16 106.69(12)
N1 C15 S1 116.63(10)
C16 C15 S1 136.65(11)
C25 C22 C21 112.86(11)
N2 C24 C7 114.79(13)
O1 C25 N2 120.86(14)
O1 C25 C22 122.09(14)
N2 C25 C22 117.04(12)
C15 C16 C17 107.51(12)
C15 C16 N2 132.04(13)
C17 C16 N2 120.45(12)
N1 C14 C17 108.80(13)
C20 C18 C19 109.38(14)
C20 C18 C21 112.84(13)
C19 C18 C21 110.02(13)
C6 C1 C2 120.48(15)
C6 C1 S1 120.71(13)
C2 C1 S1 118.80(12)
C12 C7 C8 118.70(17)
C12 C7 C24 123.86(14)
C8 C7 C24 117.39(16)
C3 C2 C1 119.25(17)
C7 C12 C11 120.39(16)
C5 C4 C3 118.76(17)
C5 C4 C26 120.1(2)
C3 C4 C26 121.2(2)
C2 C3 C4 121.27(19)
C1 C6 C5 119.17(18)
C4 C5 C6 121.06(18)
C12 C11 C10 119.9(2)
C9 C8 C7 120.9(2)
C9 C10 C11 119.9(2)
C8 C9 C10 120.1(2)

loop_
_geom_bond_atom_site_label_1
_geom_bond_atom_site_label_2
_geom_bond_distance
O3 S1 1.4352(13)
O1 C25 1.2252(17)
S1 O2 1.4409(12)
S1 C15 1.7386(15)
S1 C1 1.7624(16)
N2 C25 1.3745(18)
N2 C16 1.4141(17)
N2 C24 1.4615(18)
N1 C14 1.3484(19)
N1 C15 1.3752(19)
C21 C17 1.5012(18)
C21 C22 1.5325(19)
C21 C18 1.5442(19)
C17 C14 1.3760(19)
C17 C16 1.4122(19)
C15 C16 1.3951(19)
C22 C25 1.502(2)
C24 C7 1.507(2)
C18 C20 1.522(2)
C18 C19 1.523(2)
C1 C6 1.382(2)
C1 C2 1.386(2)
C7 C12 1.383(2)
C7 C8 1.391(2)
C2 C3 1.380(3)
C12 C11 1.385(2)
C4 C5 1.381(3)
C4 C3 1.381(3)
C4 C26 1.517(3)
C6 C5 1.388(3)
C11 C10 1.386(3)
C8 C9 1.371(3)
C10 C9 1.374(4)
